data_4343023
loop_
_publ_author_name
'Zhu, Yuan-Yuan'
'Zhang, Yi-Quan'
'Yin, Ting-Ting'
'Gao, Chen'
'Wang, Bing-Wu'
'Gao, Song'

_publ_section_title
;
 A Family of Co(II)Co(III)3 Single-Ion Magnets with Zero-Field Slow
 Magnetic Relaxation: Fine Tuning of Energy Barrier by Remote Substituent
 and Counter Cation.
;
_journal_issue 11
_journal_name_full 'Inorganic chemistry'
_journal_page_first 5475
_journal_page_last 5486
_journal_paper_doi 10.1021/acs.inorgchem.5b00526
_journal_volume 54
_journal_year 2015
_chemical_absolute_configuration ad
_chemical_formula_moiety C115H129Co4N16O27
_chemical_formula_sum 'C115 H129 Co4 N16 O27'
_chemical_formula_weight 2403.06
_chemical_name_common Co4-NO2-TBAB(R)
_chemical_name_systematic
; 
 ? 
;
_space_group_IT_number 19
_symmetry_cell_setting orthorhombic
_symmetry_space_group_name_Hall 'P 2ac 2ab'
_symmetry_space_group_name_H-M 'P 21 21 21'
_atom_sites_solution_hydrogens geom
_atom_sites_solution_primary direct
_atom_sites_solution_secondary difmap
_audit_creation_method SHELXL-97
_cell_angle_alpha 90.00
_cell_angle_beta 90.00
_cell_angle_gamma 90.00
_cell_formula_units_Z 4
_cell_length_a 19.547(4)
_cell_length_b 19.704(4)
_cell_length_c 29.635(6)
_cell_measurement_reflns_used 37972
_cell_measurement_temperature 173(2)
_cell_measurement_theta_max 27.48
_cell_measurement_theta_min 1.24
_cell_volume 11414(4)
_computing_cell_refinement 'CrystalClear (Rigaku Inc., 2008)'
_computing_data_collection 'CrystalClear (Rigaku Inc., 2008)'
_computing_data_reduction 'CrystalClear (Rigaku Inc., 2008)'
_computing_molecular_graphics
;
 Mercury: visualization and analysis of crystal structures, C. F. Macrae,
 P. R. Edgington, P. McCabe, E. Pidcock, G. P. Shields, R. Taylor,
 M. Towler and J. van de Streek, J. Appl. Cryst., 39, 453-457, 2006.
;
_computing_publication_material 'SHELX-97 (Sheldrick, 1997)'
_computing_structure_refinement 'SHELXL-97 (Sheldrick, 1997)'
_computing_structure_solution 'SHELXS-97 (Sheldrick, 1990)'
_diffrn_ambient_temperature 173(2)
_diffrn_detector_area_resol_mean 28.5714
_diffrn_measured_fraction_theta_full 0.999
_diffrn_measured_fraction_theta_max 0.999
_diffrn_measurement_device_type 'Saturn724+ CCD'
_diffrn_measurement_method '\w scans at fixed \c = 45\%'
_diffrn_radiation_monochromator graphite
_diffrn_radiation_source 'fine-focus sealed tube'
_diffrn_radiation_type MoK\a
_diffrn_radiation_wavelength 0.71073
_diffrn_reflns_av_R_equivalents 0.0585
_diffrn_reflns_av_sigmaI/netI 0.0580
_diffrn_reflns_limit_h_max 25
_diffrn_reflns_limit_h_min -25
_diffrn_reflns_limit_k_max 23
_diffrn_reflns_limit_k_min -25
_diffrn_reflns_limit_l_max 38
_diffrn_reflns_limit_l_min -38
_diffrn_reflns_number 76800
_diffrn_reflns_theta_full 27.48
_diffrn_reflns_theta_max 27.48
_diffrn_reflns_theta_min 1.24
_exptl_absorpt_coefficient_mu 0.653
_exptl_absorpt_correction_T_max 1.0000
_exptl_absorpt_correction_T_min 0.7068
_exptl_absorpt_correction_type multi-scan
_exptl_absorpt_process_details 'CrystalClear (Rigaku Inc., 2008)'
_exptl_crystal_colour 'dark red'
_exptl_crystal_density_diffrn 1.398
_exptl_crystal_density_method 'not measured'
_exptl_crystal_description block
_exptl_crystal_F_000 5020
_exptl_crystal_size_max 0.48
_exptl_crystal_size_mid 0.48
_exptl_crystal_size_min 0.46
_refine_diff_density_max 0.898
_refine_diff_density_min -1.081
_refine_diff_density_rms 0.194
_refine_ls_abs_structure_details 'Flack H D (1983), Acta Cryst. A39, 876-881'
_refine_ls_abs_structure_Flack 0.005(9)
_refine_ls_extinction_method none
_refine_ls_goodness_of_fit_ref 1.169
_refine_ls_hydrogen_treatment constr
_refine_ls_matrix_type full
_refine_ls_number_parameters 1469
_refine_ls_number_reflns 26097
_refine_ls_number_restraints 0
_refine_ls_restrained_S_all 1.169
_refine_ls_R_factor_all 0.0596
_refine_ls_R_factor_gt 0.0529
_refine_ls_shift/su_max 0.001
_refine_ls_shift/su_mean 0.000
_refine_ls_structure_factor_coef Fsqd
_refine_ls_weighting_details 'calc w=1/[\s^2^(Fo^2^)+(0.0797P)^2^+1.5092P] where P=(Fo^2^+2Fc^2^)/3'
_refine_ls_weighting_scheme calc
_refine_ls_wR_factor_gt 0.1365
_refine_ls_wR_factor_ref 0.1550
_reflns_number_gt 24614
_reflns_number_total 26097
_reflns_threshold_expression >2sigma(I)
_cod_data_source_file ic5b00526_si_002.cif
_cod_data_source_block 8R(1051823)
_cod_depositor_comments 'Adding full bibliography for 4343016--4343023.cif.'
_cod_original_sg_symbol_H-M P2(1)2(1)2(1)
_cod_database_code 4343023

loop_
_symmetry_equiv_pos_as_xyz
'x, y, z'
'-x+1/2, -y, z+1/2'
'-x, y+1/2, -z+1/2'
'x+1/2, -y+1/2, -z'

loop_
_atom_site_label
_atom_site_type_symbol
_atom_site_fract_x
_atom_site_fract_y
_atom_site_fract_z
_atom_site_U_iso_or_equiv
_atom_site_adp_type
_atom_site_occupancy
_atom_site_symmetry_multiplicity
_atom_site_calc_flag
_atom_site_refinement_flags
Co1 Co 0.34512(2) 0.92928(2) 0.371817(16) 0.02277(10) Uani 1 1 d .
Co2 Co 0.19611(2) 0.89992(2) 0.408369(16) 0.02346(10) Uani 1 1 d .
Co3 Co 0.45684(2) 0.81567(2) 0.368571(17) 0.02431(10) Uani 1 1 d .
Co4 Co 0.37745(2) 1.07674(2) 0.337736(16) 0.02400(10) Uani 1 1 d .
C1 C 0.09969(18) 0.7935(2) 0.38983(12) 0.0271(7) Uani 1 1 d .
C2 C 0.0378(2) 0.7707(2) 0.36881(14) 0.0354(8) Uani 1 1 d .
H2 H 0.0119 0.8019 0.3513 0.042 Uiso 1 1 calc R
C3 C 0.0152(2) 0.7061(2) 0.37313(17) 0.0426(10) Uani 1 1 d .
H3 H -0.0257 0.6920 0.3586 0.051 Uiso 1 1 calc R
C4 C 0.0527(2) 0.6606(2) 0.39909(16) 0.0415(10) Uani 1 1 d .
C5 C 0.1129(2) 0.6781(2) 0.41933(14) 0.0357(8) Uani 1 1 d .
H5 H 0.1381 0.6456 0.4361 0.043 Uiso 1 1 calc R
C6 C 0.13717(18) 0.7450(2) 0.41497(13) 0.0287(7) Uani 1 1 d .
C7 C 0.20006(19) 0.7617(2) 0.43876(13) 0.0289(7) Uani 1 1 d .
H7 H 0.2219 0.7266 0.4553 0.035 Uiso 1 1 calc R
C8 C 0.28933(17) 0.83357(19) 0.46745(12) 0.0254(7) Uani 1 1 d .
H8 H 0.3305 0.8161 0.4512 0.030 Uiso 1 1 calc R
C9 C 0.29513(18) 0.91132(19) 0.47106(12) 0.0272(7) Uani 1 1 d .
H9A H 0.2634 0.9284 0.4945 0.033 Uiso 1 1 calc R
H9B H 0.3423 0.9241 0.4798 0.033 Uiso 1 1 calc R
C10 C 0.28648(19) 0.8003(2) 0.51356(13) 0.0295(8) Uani 1 1 d .
C11 C 0.2269(2) 0.8034(2) 0.53936(15) 0.0395(9) Uani 1 1 d .
H11 H 0.1878 0.8265 0.5281 0.047 Uiso 1 1 calc R
C12 C 0.2249(3) 0.7723(3) 0.58197(16) 0.0514(12) Uani 1 1 d .
H12 H 0.1843 0.7738 0.5996 0.062 Uiso 1 1 calc R
C13 C 0.2823(4) 0.7396(3) 0.59805(16) 0.0598(15) Uani 1 1 d .
H13 H 0.2807 0.7178 0.6266 0.072 Uiso 1 1 calc R
C14 C 0.3415(3) 0.7380(3) 0.57338(17) 0.0555(13) Uani 1 1 d .
H14 H 0.3810 0.7163 0.5852 0.067 Uiso 1 1 calc R
C15 C 0.3438(2) 0.7682(2) 0.53083(16) 0.0418(10) Uani 1 1 d .
H15 H 0.3848 0.7668 0.5137 0.050 Uiso 1 1 calc R
C16 C 0.11948(18) 0.9766(2) 0.47275(13) 0.0298(8) Uani 1 1 d .
C17 C 0.0977(2) 0.9861(2) 0.51789(14) 0.0376(9) Uani 1 1 d .
H17 H 0.1091 0.9529 0.5399 0.045 Uiso 1 1 calc R
C18 C 0.0607(2) 1.0420(2) 0.53060(15) 0.0422(10) Uani 1 1 d .
H18 H 0.0469 1.0475 0.5611 0.051 Uiso 1 1 calc R
C19 C 0.0436(2) 1.0904(2) 0.49863(15) 0.0394(9) Uani 1 1 d .
C20 C 0.0652(2) 1.0847(2) 0.45456(16) 0.0383(9) Uani 1 1 d .
H20 H 0.0536 1.1188 0.4333 0.046 Uiso 1 1 calc R
C21 C 0.10416(18) 1.0286(2) 0.44102(13) 0.0295(8) Uani 1 1 d .
C22 C 0.12482(18) 1.0252(2) 0.39454(13) 0.0283(7) Uani 1 1 d .
H22 H 0.1098 1.0604 0.3751 0.034 Uiso 1 1 calc R
C23 C 0.18036(18) 0.9794(2) 0.32865(12) 0.0269(7) Uani 1 1 d .
H23 H 0.2184 1.0128 0.3245 0.032 Uiso 1 1 calc R
C24 C 0.20827(17) 0.9088(2) 0.31846(12) 0.0272(7) Uani 1 1 d .
H24A H 0.1699 0.8772 0.3127 0.033 Uiso 1 1 calc R
H24B H 0.2371 0.9104 0.2910 0.033 Uiso 1 1 calc R
C25 C 0.1238(2) 0.9981(2) 0.29671(13) 0.0307(8) Uani 1 1 d .
C26 C 0.0587(2) 0.9709(3) 0.30125(16) 0.0433(10) Uani 1 1 d .
H26 H 0.0479 0.9432 0.3265 0.052 Uiso 1 1 calc R
C27 C 0.0089(3) 0.9847(3) 0.26844(19) 0.0581(14) Uani 1 1 d .
H27 H -0.0355 0.9656 0.2710 0.070 Uiso 1 1 calc R
C28 C 0.0248(3) 1.0262(3) 0.23214(17) 0.0565(14) Uani 1 1 d .
H28 H -0.0094 1.0367 0.2105 0.068 Uiso 1 1 calc R
C29 C 0.0889(3) 1.0521(3) 0.22728(16) 0.0506(12) Uani 1 1 d .
H29 H 0.0997 1.0794 0.2018 0.061 Uiso 1 1 calc R
C30 C 0.1387(2) 1.0386(2) 0.25969(14) 0.0399(9) Uani 1 1 d .
H30 H 0.1832 1.0574 0.2564 0.048 Uiso 1 1 calc R
C31 C 0.53529(18) 0.7872(2) 0.28975(13) 0.0291(7) Uani 1 1 d .
C32 C 0.5408(2) 0.7514(2) 0.24890(14) 0.0339(8) Uani 1 1 d .
H32 H 0.5137 0.7120 0.2445 0.041 Uiso 1 1 calc R
C33 C 0.5845(2) 0.7720(2) 0.21502(14) 0.0344(8) Uani 1 1 d .
H33 H 0.5873 0.7470 0.1876 0.041 Uiso 1 1 calc R
C34 C 0.6245(2) 0.8300(2) 0.22150(13) 0.0330(8) Uani 1 1 d .
C35 C 0.61905(19) 0.8676(2) 0.26031(13) 0.0313(8) Uani 1 1 d .
H35 H 0.6460 0.9074 0.2638 0.038 Uiso 1 1 calc R
C36 C 0.57447(18) 0.8482(2) 0.29472(13) 0.0297(8) Uani 1 1 d .
C37 C 0.56988(17) 0.89103(19) 0.33395(13) 0.0267(7) Uani 1 1 d .
H37 H 0.6021 0.9269 0.3367 0.032 Uiso 1 1 calc R
C38 C 0.52290(16) 0.93438(19) 0.40284(12) 0.0255(7) Uani 1 1 d .
H38 H 0.5042 0.9778 0.3905 0.031 Uiso 1 1 calc R
C39 C 0.47037(16) 0.90579(19) 0.43661(12) 0.0256(7) Uani 1 1 d .
H39A H 0.4928 0.8726 0.4568 0.031 Uiso 1 1 calc R
H39B H 0.4517 0.9430 0.4554 0.031 Uiso 1 1 calc R
C40 C 0.59205(18) 0.9492(2) 0.42345(13) 0.0290(8) Uani 1 1 d .
C41 C 0.6118(2) 1.0161(2) 0.42965(14) 0.0365(9) Uani 1 1 d .
H41 H 0.5821 1.0520 0.4210 0.044 Uiso 1 1 calc R
C42 C 0.6760(2) 1.0307(3) 0.44871(17) 0.0484(12) Uani 1 1 d .
H42 H 0.6896 1.0765 0.4531 0.058 Uiso 1 1 calc R
C43 C 0.7192(2) 0.9787(3) 0.46103(17) 0.0533(13) Uani 1 1 d .
H43 H 0.7626 0.9886 0.4738 0.064 Uiso 1 1 calc R
C44 C 0.6992(2) 0.9121(3) 0.45484(17) 0.0483(12) Uani 1 1 d .
H44 H 0.7291 0.8762 0.4630 0.058 Uiso 1 1 calc R
C45 C 0.6359(2) 0.8977(3) 0.43681(15) 0.0399(9) Uani 1 1 d .
H45 H 0.6220 0.8518 0.4335 0.048 Uiso 1 1 calc R
C46 C 0.49313(18) 0.7256(2) 0.44035(14) 0.0302(8) Uani 1 1 d .
C47 C 0.5344(2) 0.7120(2) 0.47897(15) 0.0352(9) Uani 1 1 d .
H47 H 0.5748 0.7379 0.4836 0.042 Uiso 1 1 calc R
C48 C 0.5176(2) 0.6630(2) 0.50949(13) 0.0339(8) Uani 1 1 d .
H48 H 0.5458 0.6551 0.5351 0.041 Uiso 1 1 calc R
C49 C 0.4582(2) 0.6246(2) 0.50274(13) 0.0321(8) Uani 1 1 d .
C50 C 0.41571(19) 0.6365(2) 0.46647(13) 0.0311(8) Uani 1 1 d .
H50 H 0.3756 0.6100 0.4626 0.037 Uiso 1 1 calc R
C51 C 0.43140(18) 0.6874(2) 0.43548(13) 0.0293(7) Uani 1 1 d .
C52 C 0.38273(18) 0.6996(2) 0.39988(12) 0.0289(7) Uani 1 1 d .
H52 H 0.3453 0.6692 0.3969 0.035 Uiso 1 1 calc R
C53 C 0.33097(17) 0.75813(18) 0.33794(12) 0.0253(7) Uani 1 1 d .
H53 H 0.2911 0.7796 0.3536 0.030 Uiso 1 1 calc R
C54 C 0.35935(18) 0.80976(19) 0.30420(12) 0.0272(7) Uani 1 1 d .
H54A H 0.3898 0.7867 0.2823 0.033 Uiso 1 1 calc R
H54B H 0.3213 0.8310 0.2873 0.033 Uiso 1 1 calc R
C55 C 0.30659(19) 0.69282(19) 0.31726(12) 0.0272(7) Uani 1 1 d .
C56 C 0.3526(2) 0.6470(2) 0.29859(15) 0.0388(9) Uani 1 1 d .
H56 H 0.4000 0.6576 0.2977 0.047 Uiso 1 1 calc R
C57 C 0.3292(3) 0.5857(2) 0.28118(17) 0.0478(11) Uani 1 1 d .
H57 H 0.3606 0.5536 0.2691 0.057 Uiso 1 1 calc R
C58 C 0.2603(3) 0.5718(3) 0.28158(17) 0.0548(13) Uani 1 1 d .
H58 H 0.2441 0.5306 0.2689 0.066 Uiso 1 1 calc R
C59 C 0.2152(3) 0.6164(3) 0.29987(17) 0.0499(12) Uani 1 1 d .
H59 H 0.1678 0.6056 0.3004 0.060 Uiso 1 1 calc R
C60 C 0.2376(2) 0.6773(2) 0.31782(14) 0.0364(9) Uani 1 1 d .
H60 H 0.2057 0.7083 0.3305 0.044 Uiso 1 1 calc R
C61 C 0.2983(2) 1.1539(2) 0.27514(13) 0.0305(8) Uani 1 1 d .
C62 C 0.2856(2) 1.1721(2) 0.22975(15) 0.0402(10) Uani 1 1 d .
H62 H 0.3199 1.1641 0.2077 0.048 Uiso 1 1 calc R
C63 C 0.2254(2) 1.2007(2) 0.21690(14) 0.0386(9) Uani 1 1 d .
H63 H 0.2173 1.2112 0.1861 0.046 Uiso 1 1 calc R
C64 C 0.1759(2) 1.2144(2) 0.24933(15) 0.0362(9) Uani 1 1 d .
C65 C 0.1853(2) 1.1982(2) 0.29416(14) 0.0333(8) Uani 1 1 d .
H65 H 0.1506 1.2079 0.3156 0.040 Uiso 1 1 calc R
C66 C 0.24573(19) 1.16760(19) 0.30765(13) 0.0288(7) Uani 1 1 d .
C67 C 0.25321(18) 1.1490(2) 0.35502(13) 0.0289(7) Uani 1 1 d .
H67 H 0.2200 1.1657 0.3756 0.035 Uiso 1 1 calc R
C68 C 0.30124(18) 1.09298(19) 0.41930(11) 0.0256(7) Uani 1 1 d .
H68 H 0.2655 1.0574 0.4242 0.031 Uiso 1 1 calc R
C69 C 0.37196(18) 1.06101(19) 0.42792(12) 0.0269(7) Uani 1 1 d .
H69A H 0.4058 1.0972 0.4341 0.032 Uiso 1 1 calc R
H69B H 0.3697 1.0310 0.4547 0.032 Uiso 1 1 calc R
C70 C 0.28723(18) 1.1516(2) 0.45125(13) 0.0286(7) Uani 1 1 d .
C71 C 0.2387(2) 1.1446(2) 0.48436(14) 0.0365(9) Uani 1 1 d .
H71 H 0.2119 1.1045 0.4859 0.044 Uiso 1 1 calc R
C72 C 0.2286(3) 1.1962(3) 0.51568(16) 0.0486(12) Uani 1 1 d .
H72 H 0.1943 1.1915 0.5382 0.058 Uiso 1 1 calc R
C73 C 0.2677(3) 1.2533(3) 0.51428(17) 0.0496(12) Uani 1 1 d .
H73 H 0.2613 1.2880 0.5361 0.059 Uiso 1 1 calc R
C74 C 0.3167(3) 1.2606(2) 0.48119(18) 0.0479(11) Uani 1 1 d .
H74 H 0.3439 1.3005 0.4802 0.057 Uiso 1 1 calc R
C75 C 0.3261(2) 1.2105(2) 0.44965(15) 0.0369(9) Uani 1 1 d .
H75 H 0.3594 1.2162 0.4266 0.044 Uiso 1 1 calc R
C76 C 0.49142(19) 1.1613(2) 0.35979(12) 0.0290(8) Uani 1 1 d .
C77 C 0.5182(2) 1.2200(2) 0.38233(14) 0.0365(9) Uani 1 1 d .
H77 H 0.4878 1.2497 0.3977 0.044 Uiso 1 1 calc R
C78 C 0.5865(2) 1.2339(3) 0.38206(16) 0.0430(10) Uani 1 1 d .
H78 H 0.6033 1.2730 0.3972 0.052 Uiso 1 1 calc R
C79 C 0.6313(2) 1.1908(3) 0.35966(14) 0.0398(10) Uani 1 1 d .
C80 C 0.60860(19) 1.1336(2) 0.33674(14) 0.0352(9) Uani 1 1 d .
H80 H 0.6401 1.1048 0.3216 0.042 Uiso 1 1 calc R
C81 C 0.53822(18) 1.1189(2) 0.33625(13) 0.0300(7) Uani 1 1 d .
C82 C 0.51616(18) 1.0629(2) 0.30849(13) 0.0297(8) Uani 1 1 d .
H82 H 0.5500 1.0393 0.2916 0.036 Uiso 1 1 calc R
C83 C 0.43614(18) 0.98818(19) 0.27227(12) 0.0278(7) Uani 1 1 d .
H83 H 0.4555 0.9441 0.2831 0.033 Uiso 1 1 calc R
C84 C 0.35755(18) 0.9837(2) 0.27237(12) 0.0279(7) Uani 1 1 d .
H84A H 0.3384 1.0166 0.2505 0.033 Uiso 1 1 calc R
H84B H 0.3430 0.9376 0.2632 0.033 Uiso 1 1 calc R
C85 C 0.46239(19) 1.0022(2) 0.22465(13) 0.0315(8) Uani 1 1 d .
C86 C 0.4861(2) 0.9490(2) 0.19847(14) 0.0380(9) Uani 1 1 d .
H86 H 0.4883 0.9045 0.2107 0.046 Uiso 1 1 calc R
C87 C 0.5070(2) 0.9607(3) 0.15394(15) 0.0484(12) Uani 1 1 d .
H87 H 0.5229 0.9240 0.1359 0.058 Uiso 1 1 calc R
C88 C 0.5045(2) 1.0251(3) 0.13625(16) 0.0483(11) Uani 1 1 d .
H88 H 0.5194 1.0330 0.1062 0.058 Uiso 1 1 calc R
C89 C 0.4804(2) 1.0783(3) 0.16209(15) 0.0442(10) Uani 1 1 d .
H89 H 0.4781 1.1228 0.1498 0.053 Uiso 1 1 calc R
C90 C 0.4595(2) 1.0665(2) 0.20615(14) 0.0378(9) Uani 1 1 d .
H90 H 0.4429 1.1032 0.2239 0.045 Uiso 1 1 calc R
C91 C 0.0098(3) 0.9035(3) 0.14158(19) 0.0585(14) Uani 1 1 d .
H91A H -0.0039 0.9451 0.1252 0.070 Uiso 1 1 calc R
H91B H 0.0213 0.9169 0.1729 0.070 Uiso 1 1 calc R
C92 C -0.0525(4) 0.8552(3) 0.1432(2) 0.0670(17) Uani 1 1 d .
H92A H -0.0723 0.8505 0.1127 0.080 Uiso 1 1 calc R
H92B H -0.0377 0.8097 0.1536 0.080 Uiso 1 1 calc R
C93 C -0.1063(4) 0.8833(4) 0.1754(3) 0.084(2) Uani 1 1 d .
H93A H -0.0867 0.8848 0.2062 0.101 Uiso 1 1 calc R
H93B H -0.1457 0.8518 0.1760 0.101 Uiso 1 1 calc R
C94 C -0.1323(4) 0.9546(4) 0.1631(3) 0.093(2) Uani 1 1 d .
H94A H -0.0969 0.9882 0.1700 0.139 Uiso 1 1 calc R
H94B H -0.1736 0.9648 0.1805 0.139 Uiso 1 1 calc R
H94C H -0.1430 0.9563 0.1308 0.139 Uiso 1 1 calc R
C95 C 0.0569(3) 0.8425(3) 0.07444(18) 0.0537(13) Uani 1 1 d .
H95A H 0.0240 0.8053 0.0800 0.064 Uiso 1 1 calc R
H95B H 0.0990 0.8219 0.0618 0.064 Uiso 1 1 calc R
C96 C 0.0264(3) 0.8900(3) 0.03902(19) 0.0600(14) Uani 1 1 d .
H96A H -0.0089 0.9190 0.0532 0.072 Uiso 1 1 calc R
H96B H 0.0627 0.9200 0.0269 0.072 Uiso 1 1 calc R
C97 C -0.0053(3) 0.8499(3) 0.00074(18) 0.0598(14) Uani 1 1 d .
H97A H 0.0273 0.8142 -0.0085 0.072 Uiso 1 1 calc R
H97B H -0.0116 0.8807 -0.0253 0.072 Uiso 1 1 calc R
C98 C -0.0745(3) 0.8161(5) 0.0113(2) 0.082(2) Uani 1 1 d .
H98A H -0.0693 0.7857 0.0373 0.123 Uiso 1 1 calc R
H98B H -0.0898 0.7899 -0.0149 0.123 Uiso 1 1 calc R
H98C H -0.1085 0.8511 0.0184 0.123 Uiso 1 1 calc R
C99 C 0.1090(4) 0.8221(3) 0.1480(2) 0.0623(15) Uani 1 1 d .
H99A H 0.1411 0.7964 0.1286 0.075 Uiso 1 1 calc R
H99B H 0.0736 0.7898 0.1585 0.075 Uiso 1 1 calc R
C100 C 0.1502(4) 0.8484(4) 0.1909(2) 0.0796(19) Uani 1 1 d .
H10A H 0.1938 0.8691 0.1811 0.096 Uiso 1 1 calc R
H10B H 0.1231 0.8837 0.2066 0.096 Uiso 1 1 calc R
C101 C 0.1647(5) 0.7907(3) 0.2231(2) 0.082(2) Uani 1 1 d .
H10C H 0.2017 0.8041 0.2440 0.099 Uiso 1 1 calc R
H10D H 0.1806 0.7507 0.2057 0.099 Uiso 1 1 calc R
C102 C 0.1017(4) 0.7715(4) 0.2500(3) 0.0785(19) Uani 1 1 d .
H10E H 0.0844 0.8116 0.2658 0.118 Uiso 1 1 calc R
H10F H 0.1137 0.7364 0.2720 0.118 Uiso 1 1 calc R
H10G H 0.0664 0.7542 0.2295 0.118 Uiso 1 1 calc R
C103 C 0.1226(3) 0.9362(3) 0.1132(2) 0.0570(13) Uani 1 1 d .
H10H H 0.0983 0.9715 0.0957 0.068 Uiso 1 1 calc R
H10I H 0.1329 0.9555 0.1433 0.068 Uiso 1 1 calc R
C104 C 0.1889(3) 0.9205(4) 0.0900(3) 0.0752(18) Uani 1 1 d .
H10J H 0.1797 0.9062 0.0586 0.090 Uiso 1 1 calc R
H10K H 0.2121 0.8826 0.1057 0.090 Uiso 1 1 calc R
C105 C 0.2347(4) 0.9821(5) 0.0899(4) 0.110(3) Uani 1 1 d .
H10L H 0.2727 0.9741 0.0685 0.132 Uiso 1 1 calc R
H10M H 0.2082 1.0213 0.0786 0.132 Uiso 1 1 calc R
C106 C 0.2644(8) 1.0004(9) 0.1345(4) 0.202(8) Uani 1 1 d .
H10N H 0.2299 1.0240 0.1526 0.303 Uiso 1 1 calc R
H10O H 0.3040 1.0302 0.1301 0.303 Uiso 1 1 calc R
H10P H 0.2789 0.9591 0.1502 0.303 Uiso 1 1 calc R
C1N1 C 0.2444(2) 0.5126(3) 0.66256(16) 0.0422(10) Uani 1 1 d .
H1N1 H 0.2447 0.4846 0.6365 0.051 Uiso 1 1 calc R
C2N1 C 0.2644(2) 0.4605(3) 0.93149(18) 0.0464(11) Uani 1 1 d .
H2N1 H 0.3105 0.4641 0.9412 0.056 Uiso 1 1 calc R
C3N1 C -0.0008(3) 0.6493(3) 0.1683(2) 0.0536(12) Uani 1 1 d .
H3N1 H -0.0164 0.6466 0.1986 0.064 Uiso 1 1 calc R
C1N2 C 0.2981(3) 0.5999(3) 0.7064(2) 0.0685(16) Uani 1 1 d .
H1N2 H 0.2799 0.6443 0.6975 0.103 Uiso 1 1 calc R
H1N3 H 0.3452 0.6052 0.7171 0.103 Uiso 1 1 calc R
H1N4 H 0.2698 0.5810 0.7306 0.103 Uiso 1 1 calc R
C2N2 C 0.1618(3) 0.5159(4) 0.9077(3) 0.089(2) Uani 1 1 d .
H2N2 H 0.1506 0.4698 0.8978 0.133 Uiso 1 1 calc R
H2N3 H 0.1563 0.5474 0.8823 0.133 Uiso 1 1 calc R
H2N4 H 0.1309 0.5292 0.9322 0.133 Uiso 1 1 calc R
C3N2 C 0.0906(3) 0.6301(4) 0.1141(2) 0.0678(17) Uani 1 1 d .
H3N2 H 0.0876 0.5839 0.1019 0.102 Uiso 1 1 calc R
H3N3 H 0.1385 0.6448 0.1142 0.102 Uiso 1 1 calc R
H3N4 H 0.0635 0.6609 0.0953 0.102 Uiso 1 1 calc R
C1N3 C 0.3507(3) 0.5609(3) 0.6347(2) 0.0672(16) Uani 1 1 d .
H1N5 H 0.3400 0.5319 0.6087 0.101 Uiso 1 1 calc R
H1N6 H 0.3944 0.5468 0.6479 0.101 Uiso 1 1 calc R
H1N7 H 0.3539 0.6082 0.6247 0.101 Uiso 1 1 calc R
C2N3 C 0.2622(4) 0.5834(3) 0.9341(3) 0.086(2) Uani 1 1 d .
H2N5 H 0.2377 0.6042 0.9594 0.129 Uiso 1 1 calc R
H2N6 H 0.2591 0.6132 0.9077 0.129 Uiso 1 1 calc R
H2N7 H 0.3103 0.5770 0.9422 0.129 Uiso 1 1 calc R
C3N3 C 0.1081(3) 0.6060(3) 0.1961(2) 0.0599(14) Uani 1 1 d .
H3N5 H 0.0840 0.6099 0.2250 0.090 Uiso 1 1 calc R
H3N6 H 0.1501 0.6331 0.1972 0.090 Uiso 1 1 calc R
H3N7 H 0.1197 0.5584 0.1906 0.090 Uiso 1 1 calc R
N1 N 0.22806(14) 0.82061(16) 0.43897(10) 0.0250(6) Uani 1 1 d .
N2 N 0.0272(2) 0.5921(2) 0.40444(17) 0.0548(11) Uani 1 1 d .
N3 N 0.16169(14) 0.97852(15) 0.37744(10) 0.0255(6) Uani 1 1 d .
N4 N -0.0004(2) 1.1461(2) 0.51117(15) 0.0534(11) Uani 1 1 d .
N5 N 0.52544(14) 0.88410(15) 0.36530(11) 0.0259(6) Uani 1 1 d .
N6 N 0.6717(2) 0.8501(2) 0.18678(13) 0.0429(9) Uani 1 1 d .
N7 N 0.38698(14) 0.74906(15) 0.37215(10) 0.0248(6) Uani 1 1 d .
N8 N 0.44095(17) 0.5709(2) 0.53452(12) 0.0400(8) Uani 1 1 d .
N9 N 0.30081(14) 1.11233(15) 0.37071(10) 0.0257(6) Uani 1 1 d .
N10 N 0.11167(19) 1.2444(2) 0.23465(14) 0.0436(9) Uani 1 1 d .
N11 N 0.45389(15) 1.04266(16) 0.30502(10) 0.0257(6) Uani 1 1 d .
N12 N 0.70387(19) 1.2052(3) 0.36038(15) 0.0555(12) Uani 1 1 d .
N13 N 0.0745(3) 0.8754(2) 0.11938(15) 0.0540(11) Uani 1 1 d .
N1N1 N 0.2971(2) 0.5547(2) 0.66806(14) 0.0466(9) Uani 1 1 d .
N2N1 N 0.2315(2) 0.5180(2) 0.92349(16) 0.0545(11) Uani 1 1 d .
N3N1 N 0.0642(2) 0.6309(2) 0.15997(17) 0.0558(11) Uani 1 1 d .
O1 O 0.11669(12) 0.85637(14) 0.38487(9) 0.0297(5) Uani 1 1 d .
O2 O 0.27856(12) 0.94053(13) 0.42880(8) 0.0257(5) Uani 1 1 d .
O3 O -0.0240(2) 0.5747(2) 0.38322(17) 0.0777(14) Uani 1 1 d .
O4 O 0.0573(2) 0.5534(2) 0.42993(17) 0.0734(13) Uani 1 1 d .
O5 O 0.15042(13) 0.92012(14) 0.46325(9) 0.0297(5) Uani 1 1 d .
O6 O 0.24741(12) 0.88524(13) 0.35533(8) 0.0261(5) Uani 1 1 d .
O7 O -0.0180(3) 1.1518(2) 0.55058(14) 0.0761(13) Uani 1 1 d .
O8 O -0.0206(2) 1.1857(2) 0.48206(15) 0.0700(12) Uani 1 1 d .
O9 O 0.49539(13) 0.76286(14) 0.32110(9) 0.0298(6) Uani 1 1 d .
O10 O 0.41685(12) 0.87390(13) 0.41265(9) 0.0256(5) Uani 1 1 d .
O11 O 0.6735(2) 0.8174(2) 0.15159(12) 0.0642(11) Uani 1 1 d .
O12 O 0.7087(2) 0.8993(2) 0.19350(13) 0.0615(10) Uani 1 1 d .
O13 O 0.51355(13) 0.77185(14) 0.41204(10) 0.0311(6) Uani 1 1 d .
O14 O 0.39664(12) 0.86046(13) 0.32806(8) 0.0256(5) Uani 1 1 d .
O15 O 0.47342(16) 0.5682(2) 0.56985(11) 0.0536(9) Uani 1 1 d .
O16 O 0.39478(19) 0.5315(2) 0.52492(13) 0.0565(9) Uani 1 1 d .
O17 O 0.35637(13) 1.12632(14) 0.28484(9) 0.0297(6) Uani 1 1 d .
O18 O 0.39294(12) 1.02287(13) 0.38969(8) 0.0253(5) Uani 1 1 d .
O19 O 0.10429(18) 1.2595(2) 0.19457(12) 0.0560(9) Uani 1 1 d .
O20 O 0.06726(18) 1.2545(2) 0.26269(14) 0.0649(11) Uani 1 1 d .
O21 O 0.42586(12) 1.15265(13) 0.36138(9) 0.0287(5) Uani 1 1 d .
O22 O 0.33260(12) 0.99834(13) 0.31635(8) 0.0251(5) Uani 1 1 d .
O23 O 0.72274(18) 1.2601(3) 0.37585(16) 0.0787(15) Uani 1 1 d .
O24 O 0.74355(18) 1.1629(3) 0.34578(18) 0.0778(14) Uani 1 1 d .
O1N1 O 0.19576(16) 0.50677(17) 0.68813(11) 0.0426(7) Uani 1 1 d .
O2N1 O 0.2412(2) 0.40328(19) 0.92758(14) 0.0591(9) Uani 1 1 d .
O3N1 O -0.04170(19) 0.6692(2) 0.13975(14) 0.0613(10) Uani 1 1 d .

loop_
_atom_site_aniso_label
_atom_site_aniso_U_11
_atom_site_aniso_U_22
_atom_site_aniso_U_33
_atom_site_aniso_U_23
_atom_site_aniso_U_13
_atom_site_aniso_U_12
Co1 0.02007(19) 0.0244(2) 0.0238(2) 0.00040(18) -0.00038(16) -0.00086(18)
Co2 0.01959(19) 0.0246(2) 0.0262(2) 0.00189(18) 0.00053(17) -0.00088(18)
Co3 0.02037(19) 0.0236(2) 0.0290(2) -0.00016(19) -0.00095(17) -0.00066(18)
Co4 0.02076(19) 0.0240(2) 0.0273(2) 0.00173(18) 0.00146(17) -0.00105(19)
C1 0.0267(16) 0.0318(19) 0.0228(17) -0.0001(14) 0.0030(13) -0.0036(15)
C2 0.0311(17) 0.038(2) 0.037(2) 0.0029(17) -0.0056(16) -0.0073(17)
C3 0.039(2) 0.038(2) 0.051(3) 0.002(2) -0.0106(19) -0.0117(19)
C4 0.044(2) 0.031(2) 0.049(3) -0.0009(18) -0.0030(19) -0.0110(18)
C5 0.039(2) 0.031(2) 0.037(2) 0.0017(16) -0.0036(16) -0.0058(17)
C6 0.0268(16) 0.0281(18) 0.0312(19) -0.0029(15) 0.0011(13) -0.0041(14)
C7 0.0281(16) 0.0277(18) 0.0310(19) -0.0001(14) 0.0009(14) 0.0007(15)
C8 0.0224(15) 0.0266(18) 0.0272(17) 0.0000(13) -0.0009(12) 0.0024(14)
C9 0.0249(15) 0.0292(19) 0.0273(18) 0.0030(14) -0.0019(13) -0.0007(14)
C10 0.0322(17) 0.0272(19) 0.0292(19) 0.0021(14) -0.0027(14) -0.0019(15)
C11 0.045(2) 0.039(2) 0.035(2) 0.0028(17) 0.0053(17) -0.0071(19)
C12 0.074(3) 0.046(3) 0.035(2) 0.0028(19) 0.014(2) -0.005(3)
C13 0.115(5) 0.040(3) 0.024(2) 0.0050(18) -0.010(3) 0.004(3)
C14 0.082(4) 0.048(3) 0.036(3) 0.003(2) -0.018(2) 0.013(3)
C15 0.047(2) 0.037(2) 0.041(2) 0.0015(18) -0.0124(19) 0.004(2)
C16 0.0248(16) 0.0323(19) 0.0322(19) -0.0005(15) 0.0020(14) -0.0030(15)
C17 0.041(2) 0.042(2) 0.030(2) 0.0009(17) 0.0050(16) 0.0010(19)
C18 0.052(2) 0.038(2) 0.036(2) -0.0089(18) 0.0093(18) -0.003(2)
C19 0.041(2) 0.036(2) 0.041(2) -0.0088(18) 0.0000(17) 0.0072(19)
C20 0.0353(19) 0.029(2) 0.050(3) -0.0036(17) 0.0008(17) 0.0050(17)
C21 0.0259(16) 0.0315(19) 0.0312(19) -0.0020(15) 0.0008(14) -0.0007(15)
C22 0.0238(15) 0.0297(18) 0.0315(19) 0.0035(14) -0.0012(14) 0.0016(15)
C23 0.0256(16) 0.0301(19) 0.0249(17) 0.0024(14) -0.0028(13) 0.0004(14)
C24 0.0220(15) 0.0326(19) 0.0269(18) 0.0006(14) -0.0025(12) -0.0001(14)
C25 0.0311(17) 0.034(2) 0.0268(18) -0.0023(15) -0.0032(14) 0.0054(16)
C26 0.0298(19) 0.056(3) 0.044(2) 0.000(2) -0.0053(17) 0.001(2)
C27 0.033(2) 0.078(4) 0.063(3) -0.010(3) -0.015(2) 0.008(2)
C28 0.057(3) 0.069(4) 0.043(3) -0.004(2) -0.026(2) 0.021(3)
C29 0.069(3) 0.052(3) 0.031(2) 0.001(2) -0.016(2) 0.014(3)
C30 0.051(2) 0.038(2) 0.031(2) 0.0002(17) -0.0050(17) 0.005(2)
C31 0.0256(16) 0.0264(18) 0.035(2) -0.0003(15) -0.0018(14) 0.0068(15)
C32 0.0361(18) 0.0278(19) 0.038(2) -0.0100(16) -0.0021(16) 0.0037(17)
C33 0.0376(19) 0.035(2) 0.031(2) -0.0048(16) 0.0001(15) 0.0041(17)
C34 0.0322(17) 0.036(2) 0.0309(19) -0.0017(15) 0.0051(15) 0.0017(17)
C35 0.0293(17) 0.0305(19) 0.034(2) -0.0023(15) 0.0003(15) -0.0033(16)
C36 0.0229(16) 0.0305(19) 0.036(2) 0.0014(15) -0.0013(14) 0.0004(15)
C37 0.0201(14) 0.0264(18) 0.0336(19) -0.0021(15) -0.0009(13) -0.0046(13)
C38 0.0215(14) 0.0274(18) 0.0277(17) -0.0034(14) -0.0004(12) -0.0022(14)
C39 0.0207(14) 0.0302(18) 0.0261(17) -0.0020(14) -0.0023(12) -0.0022(14)
C40 0.0231(15) 0.036(2) 0.0278(18) -0.0067(15) -0.0011(13) -0.0044(15)
C41 0.0342(19) 0.040(2) 0.035(2) -0.0072(17) 0.0016(16) -0.0069(18)
C42 0.040(2) 0.058(3) 0.047(3) -0.011(2) -0.0046(19) -0.020(2)
C43 0.028(2) 0.083(4) 0.049(3) -0.012(3) -0.0060(18) -0.010(2)
C44 0.0271(18) 0.064(3) 0.054(3) -0.007(2) -0.0142(18) 0.008(2)
C45 0.0276(18) 0.045(2) 0.047(2) -0.006(2) -0.0063(16) 0.0032(18)
C46 0.0241(16) 0.0290(19) 0.037(2) -0.0012(15) -0.0011(14) 0.0049(15)
C47 0.0267(17) 0.037(2) 0.042(2) 0.0005(17) -0.0092(16) 0.0045(16)
C48 0.0332(18) 0.039(2) 0.0293(19) 0.0032(16) -0.0051(15) 0.0062(17)
C49 0.0305(17) 0.036(2) 0.0296(19) 0.0047(15) -0.0001(14) 0.0046(17)
C50 0.0297(17) 0.034(2) 0.0293(19) 0.0016(15) 0.0002(14) 0.0009(16)
C51 0.0264(16) 0.0302(19) 0.0312(19) -0.0025(15) -0.0016(14) 0.0015(15)
C52 0.0259(16) 0.0317(19) 0.0290(19) -0.0013(14) -0.0015(13) -0.0022(15)
C53 0.0243(15) 0.0244(17) 0.0272(17) 0.0002(14) -0.0046(13) -0.0017(13)
C54 0.0272(16) 0.0274(18) 0.0269(18) -0.0025(14) -0.0033(13) -0.0037(14)
C55 0.0298(16) 0.0267(18) 0.0251(17) 0.0008(13) -0.0023(13) -0.0035(15)
C56 0.037(2) 0.039(2) 0.040(2) -0.0053(18) 0.0036(17) 0.0003(19)
C57 0.062(3) 0.034(2) 0.047(3) -0.0148(19) 0.010(2) -0.005(2)
C58 0.074(3) 0.042(3) 0.048(3) -0.017(2) 0.004(2) -0.025(3)
C59 0.046(2) 0.058(3) 0.046(3) -0.008(2) -0.003(2) -0.021(2)
C60 0.0280(17) 0.043(2) 0.038(2) -0.0031(18) -0.0042(15) -0.0056(18)
C61 0.0324(18) 0.0289(19) 0.0302(19) 0.0038(15) -0.0004(14) -0.0031(16)
C62 0.041(2) 0.047(3) 0.033(2) 0.0072(18) 0.0053(16) 0.0031(19)
C63 0.044(2) 0.041(2) 0.030(2) 0.0050(17) -0.0039(16) -0.0012(19)
C64 0.0330(19) 0.033(2) 0.043(2) 0.0055(17) -0.0098(16) 0.0005(17)
C65 0.0287(18) 0.034(2) 0.038(2) -0.0011(16) -0.0039(15) 0.0013(16)
C66 0.0320(17) 0.0247(18) 0.0297(19) 0.0033(14) -0.0048(14) 0.0009(15)
C67 0.0262(16) 0.0292(18) 0.0314(19) 0.0003(15) 0.0016(13) 0.0033(15)
C68 0.0264(15) 0.0263(17) 0.0242(17) -0.0004(13) 0.0009(12) 0.0009(14)
C69 0.0281(16) 0.0254(18) 0.0271(17) 0.0002(13) -0.0036(13) -0.0022(15)
C70 0.0267(16) 0.0293(19) 0.0299(19) -0.0011(15) -0.0046(13) 0.0052(15)
C71 0.038(2) 0.041(2) 0.030(2) -0.0020(17) 0.0010(16) 0.0035(18)
C72 0.053(3) 0.055(3) 0.038(2) -0.012(2) 0.009(2) 0.008(2)
C73 0.058(3) 0.049(3) 0.041(3) -0.019(2) -0.006(2) 0.015(2)
C74 0.051(3) 0.028(2) 0.065(3) -0.012(2) -0.012(2) 0.002(2)
C75 0.0347(19) 0.030(2) 0.046(2) -0.0070(17) -0.0020(16) -0.0019(17)
C76 0.0287(16) 0.033(2) 0.0254(18) 0.0050(14) -0.0009(13) -0.0042(15)
C77 0.0341(19) 0.038(2) 0.038(2) -0.0071(17) 0.0065(16) -0.0093(18)
C78 0.039(2) 0.047(3) 0.043(2) -0.012(2) 0.0012(17) -0.010(2)
C79 0.0287(18) 0.055(3) 0.036(2) -0.0058(19) -0.0024(15) -0.0102(19)
C80 0.0240(16) 0.043(2) 0.038(2) 0.0008(18) 0.0005(15) 0.0004(16)
C81 0.0255(16) 0.035(2) 0.0299(19) 0.0024(15) -0.0010(14) -0.0023(15)
C82 0.0261(16) 0.031(2) 0.0324(19) 0.0033(15) 0.0017(14) 0.0006(15)
C83 0.0276(16) 0.0261(18) 0.0297(19) -0.0017(14) 0.0048(14) -0.0010(15)
C84 0.0265(16) 0.0300(19) 0.0270(18) -0.0020(14) -0.0001(13) -0.0023(14)
C85 0.0283(16) 0.036(2) 0.031(2) -0.0014(15) 0.0054(14) -0.0039(16)
C86 0.0372(19) 0.041(2) 0.035(2) 0.0002(17) 0.0050(16) -0.0009(18)
C87 0.046(2) 0.067(3) 0.032(2) -0.014(2) 0.0081(18) 0.000(2)
C88 0.048(2) 0.065(3) 0.032(2) 0.001(2) 0.0088(18) -0.012(2)
C89 0.044(2) 0.053(3) 0.036(2) 0.008(2) -0.0011(18) -0.008(2)
C90 0.040(2) 0.039(2) 0.034(2) 0.0028(17) 0.0033(16) -0.0028(19)
C91 0.085(4) 0.039(3) 0.052(3) -0.005(2) 0.024(3) 0.009(3)
C92 0.090(4) 0.045(3) 0.066(4) 0.003(3) 0.029(3) 0.001(3)
C93 0.081(4) 0.062(4) 0.109(6) 0.006(4) 0.034(4) 0.006(4)
C94 0.071(4) 0.075(5) 0.132(7) -0.007(5) 0.029(5) 0.006(4)
C95 0.066(3) 0.047(3) 0.048(3) -0.002(2) 0.001(2) 0.015(3)
C96 0.068(3) 0.060(3) 0.052(3) 0.010(3) 0.010(2) 0.020(3)
C97 0.057(3) 0.077(4) 0.046(3) 0.008(3) 0.006(2) 0.012(3)
C98 0.059(3) 0.118(6) 0.070(4) -0.003(4) 0.006(3) 0.013(4)
C99 0.089(4) 0.038(3) 0.060(3) -0.001(2) -0.002(3) 0.013(3)
C100 0.094(5) 0.067(4) 0.078(5) -0.012(3) -0.009(4) -0.003(4)
C101 0.147(7) 0.056(3) 0.044(3) -0.008(3) -0.017(4) 0.007(4)
C102 0.071(4) 0.075(5) 0.089(5) -0.008(4) -0.015(4) 0.004(4)
C103 0.069(3) 0.042(3) 0.060(3) 0.006(2) 0.006(3) 0.013(3)
C104 0.058(3) 0.074(4) 0.093(5) -0.011(4) 0.009(3) 0.012(3)
C105 0.079(5) 0.114(7) 0.137(8) 0.001(6) 0.036(5) -0.010(5)
C106 0.194(14) 0.29(2) 0.125(10) -0.036(12) 0.021(9) -0.150(14)
C1N1 0.040(2) 0.051(3) 0.036(2) -0.002(2) -0.0065(18) 0.008(2)
C2N1 0.037(2) 0.046(3) 0.056(3) -0.002(2) -0.002(2) -0.007(2)
C3N1 0.052(3) 0.044(3) 0.064(3) -0.010(2) 0.003(2) -0.002(2)
C1N2 0.065(3) 0.065(4) 0.076(4) -0.012(3) 0.008(3) -0.023(3)
C2N2 0.060(4) 0.097(5) 0.109(6) 0.048(5) -0.019(4) 0.000(4)
C3N2 0.045(3) 0.098(5) 0.061(4) -0.011(3) 0.003(2) 0.008(3)
C1N3 0.058(3) 0.078(4) 0.066(4) 0.022(3) 0.019(3) 0.007(3)
C2N3 0.116(6) 0.041(3) 0.101(5) -0.013(3) -0.027(5) 0.008(4)
C3N3 0.046(3) 0.060(3) 0.074(4) 0.007(3) -0.006(2) -0.004(3)
N1 0.0214(13) 0.0285(15) 0.0252(15) -0.0007(12) 0.0007(11) -0.0002(12)
N2 0.052(2) 0.037(2) 0.076(3) -0.002(2) -0.009(2) -0.0102(19)
N3 0.0193(12) 0.0254(14) 0.0317(16) -0.0009(12) -0.0007(11) -0.0022(11)
N4 0.062(3) 0.048(2) 0.051(3) -0.016(2) 0.011(2) 0.011(2)
N5 0.0222(13) 0.0247(15) 0.0308(16) -0.0004(12) -0.0030(11) 0.0003(11)
N6 0.044(2) 0.048(2) 0.037(2) -0.0029(16) 0.0087(15) -0.0024(18)
N7 0.0252(13) 0.0242(14) 0.0249(15) -0.0007(11) -0.0011(11) 0.0007(12)
N8 0.0308(16) 0.054(2) 0.0348(18) 0.0140(17) 0.0015(13) 0.0064(17)
N9 0.0235(13) 0.0242(14) 0.0293(15) 0.0016(12) -0.0021(11) -0.0039(12)
N10 0.0372(18) 0.044(2) 0.050(2) 0.0037(17) -0.0131(16) 0.0016(17)
N11 0.0256(13) 0.0248(15) 0.0268(15) 0.0015(12) -0.0002(11) -0.0039(12)
N12 0.0288(18) 0.080(3) 0.058(3) -0.016(2) -0.0005(17) -0.014(2)
N13 0.076(3) 0.040(2) 0.046(2) 0.0041(18) 0.013(2) 0.014(2)
N1N1 0.045(2) 0.051(2) 0.043(2) 0.0059(17) 0.0045(17) 0.0043(19)
N2N1 0.053(2) 0.053(3) 0.058(3) 0.002(2) -0.004(2) 0.001(2)
N3N1 0.041(2) 0.060(3) 0.067(3) -0.010(2) -0.0026(19) -0.001(2)
O1 0.0229(11) 0.0304(13) 0.0357(14) 0.0030(11) -0.0006(10) -0.0040(11)
O2 0.0234(10) 0.0270(13) 0.0268(12) 0.0025(10) 0.0000(9) -0.0029(10)
O3 0.069(2) 0.048(2) 0.116(4) 0.001(2) -0.040(2) -0.026(2)
O4 0.070(3) 0.036(2) 0.114(4) 0.017(2) -0.024(2) -0.0143(19)
O5 0.0262(11) 0.0307(13) 0.0321(13) 0.0049(11) 0.0053(10) 0.0004(11)
O6 0.0204(10) 0.0299(13) 0.0280(13) 0.0015(10) -0.0016(9) 0.0014(10)
O7 0.102(3) 0.072(3) 0.054(2) -0.020(2) 0.016(2) 0.035(3)
O8 0.083(3) 0.058(2) 0.069(3) -0.003(2) 0.013(2) 0.032(2)
O9 0.0261(12) 0.0256(13) 0.0376(15) -0.0016(11) 0.0023(10) -0.0005(10)
O10 0.0179(10) 0.0304(13) 0.0285(13) -0.0001(10) -0.0033(9) -0.0009(10)
O11 0.092(3) 0.059(2) 0.0414(19) -0.0158(17) 0.0265(18) -0.019(2)
O12 0.065(2) 0.071(3) 0.049(2) -0.0103(18) 0.0189(17) -0.031(2)
O13 0.0268(12) 0.0290(14) 0.0374(15) 0.0060(11) -0.0028(11) 0.0002(11)
O14 0.0251(11) 0.0235(12) 0.0283(13) -0.0018(10) -0.0027(9) -0.0023(10)
O15 0.0422(16) 0.083(3) 0.0357(17) 0.0231(17) -0.0045(13) 0.0076(18)
O16 0.0516(19) 0.063(2) 0.055(2) 0.0266(18) -0.0051(16) -0.0141(18)
O17 0.0259(12) 0.0308(14) 0.0322(14) 0.0076(11) 0.0018(10) 0.0002(11)
O18 0.0220(11) 0.0250(12) 0.0288(13) 0.0000(10) 0.0006(9) -0.0005(10)
O19 0.0486(18) 0.074(3) 0.045(2) 0.0190(18) -0.0170(15) 0.0011(18)
O20 0.0453(19) 0.088(3) 0.062(2) 0.010(2) -0.0058(17) 0.020(2)
O21 0.0241(11) 0.0254(13) 0.0365(15) 0.0000(11) 0.0029(10) -0.0012(10)
O22 0.0243(11) 0.0256(12) 0.0254(12) 0.0012(10) -0.0003(9) -0.0020(10)
O23 0.0432(18) 0.108(4) 0.085(3) -0.053(3) 0.0103(19) -0.036(2)
O24 0.0290(16) 0.086(3) 0.118(4) -0.028(3) 0.003(2) -0.0062(19)
O1N1 0.0396(15) 0.0414(17) 0.0468(18) -0.0008(13) 0.0008(13) 0.0054(14)
O2N1 0.060(2) 0.047(2) 0.071(3) -0.0039(18) 0.0000(18) -0.0108(19)
O3N1 0.0495(19) 0.064(2) 0.070(3) -0.014(2) -0.0070(18) 0.0035(19)

loop_
_atom_type_symbol
_atom_type_description
_atom_type_scat_dispersion_real
_atom_type_scat_dispersion_imag
_atom_type_scat_source
C C 0.0033 0.0016 'International Tables Vol C Tables 4.2.6.8 and 6.1.1.4'
H H 0.0000 0.0000 'International Tables Vol C Tables 4.2.6.8 and 6.1.1.4'
N N 0.0061 0.0033 'International Tables Vol C Tables 4.2.6.8 and 6.1.1.4'
O O 0.0106 0.0060 'International Tables Vol C Tables 4.2.6.8 and 6.1.1.4'
Co Co 0.3494 0.9721 'International Tables Vol C Tables 4.2.6.8 and 6.1.1.4'

loop_
_geom_angle_atom_site_label_1
_geom_angle_atom_site_label_2
_geom_angle_atom_site_label_3
_geom_angle
O14 Co1 O18 119.62(10)
O14 Co1 O2 146.38(10)
O18 Co1 O2 88.91(10)
O14 Co1 O22 89.50(10)
O18 Co1 O22 72.09(10)
O2 Co1 O22 117.92(10)
O14 Co1 O10 73.21(10)
O18 Co1 O10 90.76(10)
O2 Co1 O10 90.28(10)
O22 Co1 O10 145.77(9)
O14 Co1 O6 91.41(10)
O18 Co1 O6 142.44(10)
O2 Co1 O6 71.46(9)
O22 Co1 O6 88.88(9)
O10 Co1 O6 120.10(10)
O6 Co2 O5 175.05(12)
O6 Co2 O2 83.05(11)
O5 Co2 O2 92.17(11)
O6 Co2 O1 93.41(11)
O5 Co2 O1 91.39(12)
O2 Co2 O1 176.29(12)
O6 Co2 N1 95.53(12)
O5 Co2 N1 85.33(12)
O2 Co2 N1 85.18(12)
O1 Co2 N1 94.09(12)
O6 Co2 N3 84.97(12)
O5 Co2 N3 94.30(12)
O2 Co2 N3 96.30(12)
O1 Co2 N3 84.46(12)
N1 Co2 N3 178.49(12)
N7 Co3 O14 84.88(12)
N7 Co3 N5 178.68(13)
O14 Co3 N5 94.31(12)
N7 Co3 O9 87.03(12)
O14 Co3 O9 91.84(11)
N5 Co3 O9 94.05(12)
N7 Co3 O10 94.75(12)
O14 Co3 O10 84.23(11)
N5 Co3 O10 84.12(12)
O9 Co3 O10 175.51(12)
N7 Co3 O13 93.87(12)
O14 Co3 O13 176.61(12)
N5 Co3 O13 86.88(12)
O9 Co3 O13 91.23(12)
O10 Co3 O13 92.75(12)
O22 Co4 O17 92.48(12)
O22 Co4 O18 83.60(11)
O17 Co4 O18 175.74(11)
O22 Co4 O21 176.77(12)
O17 Co4 O21 90.43(12)
O18 Co4 O21 93.54(11)
O22 Co4 N11 84.53(12)
O17 Co4 N11 86.06(12)
O18 Co4 N11 95.20(12)
O21 Co4 N11 94.27(12)
O22 Co4 N9 96.17(12)
O17 Co4 N9 93.62(12)
O18 Co4 N9 85.17(12)
O21 Co4 N9 85.05(12)
N11 Co4 N9 179.24(13)
O1 C1 C6 125.0(3)
O1 C1 C2 117.9(3)
C6 C1 C2 117.1(4)
C3 C2 C1 121.9(4)
C2 C3 C4 119.2(4)
C5 C4 C3 122.2(4)
C5 C4 N2 119.0(4)
C3 C4 N2 118.8(4)
C4 C5 C6 119.2(4)
C5 C6 C1 120.4(3)
C5 C6 C7 116.9(4)
C1 C6 C7 122.7(3)
N1 C7 C6 124.6(4)
N1 C8 C10 114.0(3)
N1 C8 C9 105.6(3)
C10 C8 C9 111.7(3)
O2 C9 C8 109.0(3)
C15 C10 C11 119.6(4)
C15 C10 C8 120.0(4)
C11 C10 C8 120.4(3)
C10 C11 C12 119.8(4)
C13 C12 C11 119.5(5)
C14 C13 C12 120.9(4)
C13 C14 C15 120.0(5)
C10 C15 C14 120.2(5)
O5 C16 C17 117.3(4)
O5 C16 C21 124.9(3)
C17 C16 C21 117.7(4)
C18 C17 C16 121.6(4)
C17 C18 C19 119.5(4)
C20 C19 C18 121.3(4)
C20 C19 N4 119.3(4)
C18 C19 N4 119.4(4)
C19 C20 C21 120.2(4)
C20 C21 C16 119.6(4)
C20 C21 C22 117.7(4)
C16 C21 C22 122.7(3)
N3 C22 C21 125.1(4)
N3 C23 C25 115.7(3)
N3 C23 C24 105.6(3)
C25 C23 C24 111.2(3)
O6 C24 C23 109.9(3)
C30 C25 C26 119.4(4)
C30 C25 C23 119.0(4)
C26 C25 C23 121.3(4)
C25 C26 C27 119.7(5)
C28 C27 C26 119.8(5)
C29 C28 C27 120.6(4)
C28 C29 C30 119.9(5)
C25 C30 C29 120.6(5)
O9 C31 C32 118.4(4)
O9 C31 C36 123.7(3)
C32 C31 C36 117.9(4)
C33 C32 C31 121.8(4)
C32 C33 C34 119.1(4)
C35 C34 C33 120.8(4)
C35 C34 N6 120.1(4)
C33 C34 N6 119.1(4)
C34 C35 C36 120.9(4)
C35 C36 C31 119.3(4)
C35 C36 C37 117.9(3)
C31 C36 C37 122.8(3)
N5 C37 C36 124.5(3)
N5 C38 C40 113.6(3)
N5 C38 C39 105.3(3)
C40 C38 C39 113.8(3)
O10 C39 C38 109.3(3)
C41 C40 C45 119.1(4)
C41 C40 C38 119.2(4)
C45 C40 C38 121.7(4)
C40 C41 C42 119.8(4)
C43 C42 C41 120.1(5)
C42 C43 C44 119.9(4)
C45 C44 C43 120.1(5)
C44 C45 C40 121.0(5)
O13 C46 C47 118.4(4)
O13 C46 C51 124.2(4)
C47 C46 C51 117.3(4)
C48 C47 C46 122.0(4)
C47 C48 C49 119.2(4)
C50 C49 C48 121.2(4)
C50 C49 N8 119.3(4)
C48 C49 N8 119.5(3)
C49 C50 C51 120.3(4)
C50 C51 C46 119.9(4)
C50 C51 C52 117.3(3)
C46 C51 C52 122.9(4)
N7 C52 C51 123.8(3)
C55 C53 N7 113.8(3)
C55 C53 C54 114.7(3)
N7 C53 C54 104.8(3)
O14 C54 C53 109.1(3)
C60 C55 C56 119.5(4)
C60 C55 C53 119.6(4)
C56 C55 C53 120.9(3)
C55 C56 C57 120.0(4)
C58 C57 C56 119.4(5)
C59 C58 C57 120.8(4)
C58 C59 C60 120.6(4)
C55 C60 C59 119.7(4)
O17 C61 C62 118.2(4)
O17 C61 C66 124.0(3)
C62 C61 C66 117.8(4)
C63 C62 C61 121.6(4)
C62 C63 C64 119.3(4)
C65 C64 C63 121.9(4)
C65 C64 N10 119.8(4)
C63 C64 N10 118.2(4)
C64 C65 C66 119.5(4)
C65 C66 C61 119.9(4)
C65 C66 C67 118.2(4)
C61 C66 C67 121.9(3)
N9 C67 C66 124.8(3)
N9 C68 C70 114.0(3)
N9 C68 C69 105.7(3)
C70 C68 C69 111.7(3)
O18 C69 C68 110.1(3)
C71 C70 C75 119.1(4)
C71 C70 C68 119.7(4)
C75 C70 C68 121.1(3)
C70 C71 C72 120.2(4)
C73 C72 C71 120.3(4)
C72 C73 C74 119.9(4)
C75 C74 C73 120.2(5)
C74 C75 C70 120.3(4)
O21 C76 C81 125.3(4)
O21 C76 C77 116.8(4)
C81 C76 C77 117.9(3)
C78 C77 C76 121.1(4)
C77 C78 C79 119.9(4)
C78 C79 C80 121.8(4)
C78 C79 N12 119.5(4)
C80 C79 N12 118.6(4)
C79 C80 C81 119.0(4)
C80 C81 C76 120.2(4)
C80 C81 C82 117.1(4)
C76 C81 C82 122.5(3)
N11 C82 C81 124.5(4)
N11 C83 C85 113.2(3)
N11 C83 C84 105.8(3)
C85 C83 C84 110.3(3)
O22 C84 C83 109.4(3)
C90 C85 C86 119.1(4)
C90 C85 C83 121.2(4)
C86 C85 C83 119.6(4)
C85 C86 C87 120.1(4)
C88 C87 C86 120.1(5)
C87 C88 C89 120.1(4)
C88 C89 C90 119.6(5)
C85 C90 C89 121.0(4)
N13 C91 C92 116.3(4)
C93 C92 C91 109.9(5)
C92 C93 C94 114.2(6)
N13 C95 C96 115.4(4)
C97 C96 C95 110.7(5)
C96 C97 C98 115.6(5)
N13 C99 C100 116.6(5)
C101 C100 C99 110.7(5)
C100 C101 C102 111.5(7)
C104 C103 N13 115.0(5)
C103 C104 C105 110.4(6)
C106 C105 C104 115.2(9)
O1N1 C1N1 N1N1 125.7(4)
O2N1 C2N1 N2N1 126.4(5)
O3N1 C3N1 N3N1 125.1(6)
C7 N1 C8 120.1(3)
C7 N1 Co2 126.7(3)
C8 N1 Co2 113.1(2)
O4 N2 O3 122.2(4)
O4 N2 C4 119.0(4)
O3 N2 C4 118.9(5)
C22 N3 C23 121.1(3)
C22 N3 Co2 126.2(3)
C23 N3 Co2 112.7(2)
O7 N4 O8 121.5(4)
O7 N4 C19 118.9(5)
O8 N4 C19 119.6(4)
C37 N5 C38 119.6(3)
C37 N5 Co3 126.2(3)
C38 N5 Co3 114.2(2)
O12 N6 O11 122.5(4)
O12 N6 C34 118.7(4)
O11 N6 C34 118.8(4)
C52 N7 C53 118.5(3)
C52 N7 Co3 127.6(3)
C53 N7 Co3 113.9(2)
O16 N8 O15 123.5(4)
O16 N8 C49 118.8(3)
O15 N8 C49 117.7(4)
C67 N9 C68 120.3(3)
C67 N9 Co4 126.5(3)
C68 N9 Co4 113.2(2)
O20 N10 O19 122.3(4)
O20 N10 C64 118.5(4)
O19 N10 C64 119.1(4)
C82 N11 C83 119.8(3)
C82 N11 Co4 126.4(3)
C83 N11 Co4 113.8(2)
O24 N12 O23 122.9(4)
O24 N12 C79 119.0(4)
O23 N12 C79 118.1(4)
C99 N13 C95 107.3(4)
C99 N13 C91 112.3(4)
C95 N13 C91 110.1(4)
C99 N13 C103 109.7(5)
C95 N13 C103 111.6(4)
C91 N13 C103 106.0(4)
C1N1 N1N1 C1N2 119.4(4)
C1N1 N1N1 C1N3 121.9(5)
C1N2 N1N1 C1N3 118.5(5)
C2N1 N2N1 C2N2 119.5(5)
C2N1 N2N1 C2N3 121.3(5)
C2N2 N2N1 C2N3 118.9(6)
C3N1 N3N1 C3N2 120.7(5)
C3N1 N3N1 C3N3 120.8(5)
C3N2 N3N1 C3N3 118.4(4)
C1 O1 Co2 126.9(2)
C9 O2 Co2 107.8(2)
C9 O2 Co1 121.1(2)
Co2 O2 Co1 102.74(11)
C16 O5 Co2 125.8(2)
C24 O6 Co2 107.8(2)
C24 O6 Co1 121.6(2)
Co2 O6 Co1 102.74(11)
C31 O9 Co3 124.2(2)
C39 O10 Co3 108.0(2)
C39 O10 Co1 122.7(2)
Co3 O10 Co1 100.79(11)
C46 O13 Co3 125.1(2)
C54 O14 Co3 107.8(2)
C54 O14 Co1 120.5(2)
Co3 O14 Co1 101.77(11)
C61 O17 Co4 126.4(2)
C69 O18 Co4 107.8(2)
C69 O18 Co1 121.9(2)
Co4 O18 Co1 102.27(11)
C76 O21 Co4 125.6(3)
C84 O22 Co4 108.3(2)
C84 O22 Co1 122.3(2)
Co4 O22 Co1 102.05(11)

loop_
_geom_bond_atom_site_label_1
_geom_bond_atom_site_label_2
_geom_bond_distance
Co1 O14 2.129(3)
Co1 O18 2.134(3)
Co1 O2 2.143(3)
Co1 O22 2.148(3)
Co1 O10 2.150(2)
Co1 O6 2.154(2)
Co2 O6 1.887(3)
Co2 O5 1.898(3)
Co2 O2 1.898(2)
Co2 O1 1.906(3)
Co2 N1 1.912(3)
Co2 N3 1.921(3)
Co3 N7 1.897(3)
Co3 O14 1.899(3)
Co3 N5 1.904(3)
Co3 O9 1.905(3)
Co3 O10 1.906(3)
Co3 O13 1.906(3)
Co4 O22 1.886(3)
Co4 O17 1.892(3)
Co4 O18 1.894(3)
Co4 O21 1.904(3)
Co4 N11 1.904(3)
Co4 N9 1.921(3)
C1 O1 1.292(5)
C1 C6 1.415(5)
C1 C2 1.432(5)
C2 C3 1.354(6)
C3 C4 1.391(6)
C4 C5 1.366(6)
C4 N2 1.447(6)
C5 C6 1.407(6)
C6 C7 1.455(5)
C7 N1 1.283(5)
C8 N1 1.487(4)
C8 C10 1.517(5)
C8 C9 1.540(5)
C9 O2 1.416(4)
C10 C15 1.385(6)
C10 C11 1.395(6)
C11 C12 1.404(6)
C12 C13 1.379(8)
C13 C14 1.369(9)
C14 C15 1.396(7)
C16 O5 1.297(5)
C16 C17 1.416(5)
C16 C21 1.424(5)
C17 C18 1.371(6)
C18 C19 1.385(7)
C19 C20 1.377(6)
C19 N4 1.444(6)
C20 C21 1.400(6)
C21 C22 1.437(5)
C22 N3 1.273(5)
C23 N3 1.491(5)
C23 C25 1.501(5)
C23 C24 1.526(5)
C24 O6 1.412(4)
C25 C30 1.388(6)
C25 C26 1.388(6)
C26 C27 1.401(6)
C27 C28 1.387(8)
C28 C29 1.361(8)
C29 C30 1.393(6)
C31 O9 1.304(5)
C31 C32 1.405(5)
C31 C36 1.433(5)
C32 C33 1.379(6)
C33 C34 1.400(6)
C34 C35 1.372(5)
C34 N6 1.438(5)
C35 C36 1.395(5)
C36 C37 1.440(5)
C37 N5 1.279(5)
C38 N5 1.491(5)
C38 C40 1.512(5)
C38 C39 1.541(5)
C39 O10 1.412(4)
C40 C41 1.386(6)
C40 C45 1.386(6)
C41 C42 1.405(6)
C42 C43 1.377(8)
C43 C44 1.381(8)
C44 C45 1.377(5)
C46 O13 1.301(5)
C46 C47 1.425(5)
C46 C51 1.430(5)
C47 C48 1.363(6)
C48 C49 1.400(6)
C49 C50 1.379(5)
C49 N8 1.456(5)
C50 C51 1.393(6)
C51 C52 1.441(5)
C52 N7 1.277(5)
C53 C55 1.503(5)
C53 N7 1.503(4)
C53 C54 1.531(5)
C54 O14 1.425(4)
C55 C60 1.384(5)
C55 C56 1.389(6)
C56 C57 1.392(6)
C57 C58 1.374(7)
C58 C59 1.357(8)
C59 C60 1.385(6)
C61 O17 1.292(5)
C61 C62 1.414(6)
C61 C66 1.434(5)
C62 C63 1.357(6)
C63 C64 1.390(6)
C64 C65 1.379(6)
C64 N10 1.455(5)
C65 C66 1.385(5)
C66 C67 1.458(5)
C67 N9 1.267(5)
C68 N9 1.490(5)
C68 C70 1.518(5)
C68 C69 1.540(5)
C69 O18 1.420(4)
C70 C71 1.371(6)
C70 C75 1.389(6)
C71 C72 1.390(6)
C72 C73 1.361(8)
C73 C74 1.377(7)
C74 C75 1.372(6)
C76 O21 1.294(4)
C76 C81 1.422(6)
C76 C77 1.434(6)
C77 C78 1.363(6)
C78 C79 1.389(6)
C79 C80 1.390(6)
C79 N12 1.446(5)
C80 C81 1.406(5)
C81 C82 1.443(6)
C82 N11 1.285(5)
C83 N11 1.488(5)
C83 C85 1.527(5)
C83 C84 1.539(5)
C84 O22 1.421(4)
C85 C90 1.382(6)
C85 C86 1.385(6)
C86 C87 1.400(6)
C87 C88 1.374(8)
C88 C89 1.382(7)
C89 C90 1.388(6)
C91 N13 1.530(7)
C91 C92 1.545(9)
C92 C93 1.524(8)
C93 C94 1.539(10)
C95 N13 1.520(7)
C95 C96 1.528(7)
C96 C97 1.515(8)
C97 C98 1.540(9)
C99 N13 1.509(7)
C99 C100 1.592(9)
C100 C101 1.511(10)
C101 C102 1.514(11)
C103 C104 1.499(8)
C103 N13 1.534(7)
C104 C105 1.509(11)
C105 C106 1.487(14)
C1N1 O1N1 1.220(6)
C1N1 N1N1 1.334(6)
C2N1 O2N1 1.220(6)
C2N1 N2N1 1.323(7)
C3N1 O3N1 1.228(7)
C3N1 N3N1 1.344(7)
C1N2 N1N1 1.443(7)
C2N2 N2N1 1.442(8)
C3N2 N3N1 1.455(7)
C1N3 N1N1 1.447(6)
C2N3 N2N1 1.457(8)
C3N3 N3N1 1.458(7)
N2 O4 1.223(6)
N2 O3 1.231(5)
N4 O7 1.223(6)
N4 O8 1.228(6)
N6 O12 1.225(5)
N6 O11 1.227(5)
N8 O16 1.224(5)
N8 O15 1.226(5)
N10 O20 1.218(5)
N10 O19 1.233(5)
N12 O24 1.218(6)
N12 O23 1.233(6)
